data_1569407
loop_
_publ_author_name
'Chakraborty, Bimal Bhushan'
'Paul, Saurav'
'Anwar, Siddique'
'Choudhury, Sudip'

_publ_section_title
;
 2-Amino-4-(4-methoxyphenyl)-5-oxo-4H,5H-pyrano[3,2-c]chromene-3-carbonitrile
 acetic acid monosolvate
;
_journal_coeditor_code HB4427
_journal_issue 6
_journal_name_full IUCrData
_journal_paper_doi 10.1107/S2414314623005588
_journal_volume 8
_journal_year 2023
_chemical_formula_iupac 'C20 H14 N2 O4, C2 H4 O2'
_chemical_formula_moiety 'C20 H14 N2 O4, C2 H4 O2'
_chemical_formula_sum 'C22 H18 N2 O6'
_chemical_formula_weight 406.38
_chemical_melting_point 511.15
_chemical_name_systematic
'2-Amino-4-(4-methoxyphenyl)-5-oxo-4<i>H</i>,5<i>H</i>-pyrano[3,2-<i>c</i>]chromene-3-carbonitrile acetic acid monosolvate'
_space_group_crystal_system triclinic
_space_group_IT_number 2
_space_group_name_Hall '-P 1'
_space_group_name_H-M_alt 'P -1'
_atom_sites_solution_hydrogens mixed
_atom_sites_solution_primary iterative
_audit_creation_method
;
Olex2 1.5
(compiled 2023.03.06 svn.rbb2c1857 for OlexSys, GUI svn.r6748)
;
_cell_angle_alpha 82.468(4)
_cell_angle_beta 77.379(4)
_cell_angle_gamma 73.419(4)
_cell_formula_units_Z 2
_cell_length_a 7.9303(6)
_cell_length_b 11.2977(9)
_cell_length_c 11.9988(9)
_cell_measurement_reflns_used 5371
_cell_measurement_temperature 296.15
_cell_measurement_theta_max 27.94
_cell_measurement_theta_min 2.66
_cell_volume 1002.71(14)
_computing_cell_refinement
;
APEX2 (Bruker 2015)
;
_computing_data_collection
;
SAINT (Bruker 2015)
;
_computing_data_reduction
;
SAINT (Bruker 2015)
;
_computing_molecular_graphics
;
OLEX2 (Dolomanov <i>et al.</i>,  2009; Bourhis <i>et al.</i>,
2015)
;
_computing_publication_material
;
OLEX2 (Dolomanov <i>et al.</i>,  2009; Bourhis <i>et al.</i>,
2015)
;
_computing_structure_refinement
;
SHELXL2018 (Sheldrick, 2015<i>b</i>)
;
_computing_structure_solution
;
SHELXT2018 (Sheldrick, 2015<i>a</i>)
;
_diffrn_ambient_temperature 296.15
_diffrn_measured_fraction_theta_full 0.996
_diffrn_measured_fraction_theta_max 0.986
_diffrn_measurement_device_type 'Bruker APEXII CCD'
_diffrn_measurement_method '\f and \w scans'
_diffrn_radiation_monochromator graphite
_diffrn_radiation_type MoK\a
_diffrn_radiation_wavelength 0.71073
_diffrn_reflns_av_R_equivalents 0.0249
_diffrn_reflns_av_unetI/netI 0.0256
_diffrn_reflns_limit_h_max 10
_diffrn_reflns_limit_h_min -10
_diffrn_reflns_limit_k_max 14
_diffrn_reflns_limit_k_min -14
_diffrn_reflns_limit_l_max 15
_diffrn_reflns_limit_l_min -15
_diffrn_reflns_number 17101
_diffrn_reflns_theta_full 25.242
_diffrn_reflns_theta_max 28.062
_diffrn_reflns_theta_min 2.730
_diffrn_source 'sealed tube'
_diffrn_standards_number 0
_exptl_absorpt_coefficient_mu 0.099
_exptl_absorpt_correction_type none
_exptl_crystal_colour White
_exptl_crystal_density_diffrn 1.346
_exptl_crystal_description Block
_exptl_crystal_F_000 424
_exptl_crystal_size_max 0.360
_exptl_crystal_size_mid 0.360
_exptl_crystal_size_min 0.300
_refine_diff_density_max 0.297
_refine_diff_density_min -0.245
_refine_ls_extinction_coef 0.037(6)
_refine_ls_extinction_expression Fc^*^=kFc[1+0.001xFc^2^\l^3^/sin(2\q)]^-1/4^
_refine_ls_extinction_method
;
SHELXL2018 (Sheldrick, 2015<i>b</i>)
;
_refine_ls_goodness_of_fit_ref 1.061
_refine_ls_hydrogen_treatment mixed
_refine_ls_matrix_type full
_refine_ls_number_parameters 285
_refine_ls_number_reflns 4807
_refine_ls_number_restraints 0
_refine_ls_restrained_S_all 1.061
_refine_ls_R_factor_all 0.0705
_refine_ls_R_factor_gt 0.0503
_refine_ls_shift/su_max 0.000
_refine_ls_shift/su_mean 0.000
_refine_ls_structure_factor_coef Fsqd
_refine_ls_weighting_details 'w=1/[\s^2^(Fo^2^)+(0.0858P)^2^+0.1068P] where P=(Fo^2^+2Fc^2^)/3'
_refine_ls_weighting_scheme calc
_refine_ls_wR_factor_gt 0.1396
_refine_ls_wR_factor_ref 0.1571
_reflns_number_gt 3457
_reflns_number_total 4807
_reflns_threshold_expression 'I > 2\s(I)'
_cod_data_source_file hb4427.cif
_cod_data_source_block I
_cod_database_code 1569407
_shelx_space_group_comment
;
The symmetry employed for this shelxl refinement is uniquely defined
by the following loop, which should always be used as a source of
symmetry information in preference to the above space-group names.
They are only intended as comments.
;

loop_
_space_group_symop_operation_xyz
'x, y, z'
'-x, -y, -z'

loop_
_atom_site_type_symbol
_atom_site_label
_atom_site_fract_x
_atom_site_fract_y
_atom_site_fract_z
_atom_site_U_iso_or_equiv
_atom_site_adp_type
_atom_site_calc_flag
_atom_site_occupancy
_atom_site_disorder_assembly
_atom_site_disorder_group
C C1 0.28503(19) 0.15224(13) 0.94770(12) 0.0398(3) Uani d 1 . .
C C2 0.46268(18) 0.13992(12) 0.87929(11) 0.0343(3) Uani d 1 . .
C C3 0.59600(18) 0.14624(12) 0.92882(11) 0.0351(3) Uani d 1 . .
C C4 0.5684(2) 0.16975(12) 1.04776(11) 0.0388(3) Uani d 1 . .
C C5 0.3950(2) 0.18548(13) 1.10966(11) 0.0416(3) Uani d 1 . .
C C6 0.7039(2) 0.17741(15) 1.10147(13) 0.0506(4) Uani d 1 . .
H H4 0.820649 0.167223 1.060769 0.061 Uiso calc 1 . .
C C7 0.6624(3) 0.20027(18) 1.21552(15) 0.0649(5) Uani d 1 . .
H H3 0.752115 0.204468 1.252281 0.078 Uiso calc 1 . .
C C8 0.4892(3) 0.21697(18) 1.27573(14) 0.0662(5) Uani d 1 . .
H H2 0.463455 0.233314 1.352487 0.079 Uiso calc 1 . .
C C9 0.3539(3) 0.20992(16) 1.22439(13) 0.0566(4) Uani d 1 . .
H H1 0.237323 0.221273 1.265566 0.068 Uiso calc 1 . .
C C10 0.81505(19) 0.09187(13) 0.76421(11) 0.0372(3) Uani d 1 . .
C C11 0.69033(18) 0.08117(12) 0.70792(11) 0.0350(3) Uani d 1 . .
C C12 0.49036(17) 0.12492(12) 0.75303(10) 0.0339(3) Uani d 1 . .
H H5 0.434598 0.060982 0.742969 0.041 Uiso calc 1 . .
C C13 0.74784(19) 0.03627(13) 0.59735(12) 0.0414(3) Uani d 1 . .
C C14 0.40507(17) 0.24512(12) 0.68869(10) 0.0345(3) Uani d 1 . .
C C15 0.4317(2) 0.35587(13) 0.70738(13) 0.0471(4) Uani d 1 . .
H H6 0.499634 0.356797 0.761194 0.056 Uiso calc 1 . .
C C16 0.3594(2) 0.46567(14) 0.64780(14) 0.0506(4) Uani d 1 . .
H H7 0.378473 0.539410 0.661815 0.061 Uiso calc 1 . .
C C17 0.2593(2) 0.46490(14) 0.56784(13) 0.0478(4) Uani d 1 . .
C C18 0.2344(2) 0.35441(16) 0.54666(14) 0.0506(4) Uani d 1 . .
H H8 0.168538 0.353381 0.491619 0.061 Uiso calc 1 . .
C C19 0.3064(2) 0.24558(14) 0.60666(12) 0.0423(3) Uani d 1 . .
H H9 0.288535 0.171768 0.591792 0.051 Uiso calc 1 . .
C C20 0.1897(3) 0.68441(18) 0.5279(2) 0.0792(6) Uani d 1 . .
H H12 0.134892 0.699323 0.606260 0.119 Uiso calc 1 . .
H H13 0.127714 0.747593 0.478338 0.119 Uiso calc 1 . .
H H14 0.312930 0.685832 0.515177 0.119 Uiso calc 1 . .
N N1 0.99246(18) 0.06727(16) 0.73010(13) 0.0548(4) Uani d 1 . .
H H11 1.045(3) 0.044(2) 0.664(2) 0.082 Uiso d 1 . .
H H10 1.050(3) 0.0795(18) 0.7738(17) 0.063(6) Uiso d 1 . .
N N2 0.7914(2) 0.00034(16) 0.50810(12) 0.0636(4) Uani d 1 . .
O O1 0.15733(14) 0.14244(11) 0.91391(10) 0.0554(3) Uani d 1 . .
O O2 0.25831(14) 0.17565(10) 1.06096(8) 0.0469(3) Uani d 1 . .
O O3 0.76834(13) 0.13240(10) 0.87243(8) 0.0438(3) Uani d 1 . .
O O4 0.18023(18) 0.56733(12) 0.50445(12) 0.0718(4) Uani d 1 . .
C C21 0.7402(3) 0.47407(18) 0.9117(2) 0.0699(5) Uani d 1 . .
C C22 0.9237(4) 0.4564(3) 0.8413(3) 0.1178(10) Uani d 1 . .
H H16 0.917608 0.462359 0.761649 0.177 Uiso calc 1 . .
H H17 0.974923 0.519298 0.855137 0.177 Uiso calc 1 . .
H H18 0.997116 0.376303 0.861655 0.177 Uiso calc 1 . .
O O5 0.6192(2) 0.4549(2) 0.87859(14) 0.1048(6) Uani d 1 . .
O O6 0.7183(3) 0.51493(19) 1.01024(16) 0.0988(6) Uani d 1 . .
H H15 0.594(5) 0.518(3) 1.052(3) 0.139(11) Uiso d 1 . .

loop_
_atom_site_aniso_label
_atom_site_aniso_U_11
_atom_site_aniso_U_22
_atom_site_aniso_U_33
_atom_site_aniso_U_12
_atom_site_aniso_U_13
_atom_site_aniso_U_23
C1 0.0345(7) 0.0454(7) 0.0371(7) -0.0108(6) -0.0012(6) -0.0037(5)
C2 0.0324(7) 0.0380(6) 0.0312(6) -0.0091(5) -0.0030(5) -0.0035(5)
C3 0.0335(7) 0.0403(7) 0.0302(6) -0.0096(6) -0.0023(5) -0.0047(5)
C4 0.0451(8) 0.0401(7) 0.0304(6) -0.0095(6) -0.0066(6) -0.0051(5)
C5 0.0478(9) 0.0398(7) 0.0337(7) -0.0098(6) -0.0024(6) -0.0032(5)
C6 0.0531(10) 0.0607(9) 0.0406(8) -0.0132(8) -0.0120(7) -0.0119(7)
C7 0.0770(13) 0.0790(12) 0.0458(9) -0.0182(10) -0.0217(9) -0.0178(8)
C8 0.0889(15) 0.0741(11) 0.0341(8) -0.0165(11) -0.0079(9) -0.0174(8)
C9 0.0674(11) 0.0580(9) 0.0369(7) -0.0129(8) 0.0051(7) -0.0104(7)
C10 0.0343(7) 0.0459(7) 0.0304(6) -0.0098(6) -0.0025(5) -0.0073(5)
C11 0.0342(7) 0.0404(7) 0.0303(6) -0.0107(6) -0.0018(5) -0.0072(5)
C12 0.0321(7) 0.0398(6) 0.0321(6) -0.0123(6) -0.0054(5) -0.0060(5)
C13 0.0351(8) 0.0517(8) 0.0395(7) -0.0145(6) -0.0022(6) -0.0121(6)
C14 0.0307(7) 0.0434(7) 0.0301(6) -0.0105(6) -0.0044(5) -0.0058(5)
C15 0.0541(9) 0.0471(8) 0.0470(8) -0.0148(7) -0.0214(7) -0.0051(6)
C16 0.0561(10) 0.0423(7) 0.0578(9) -0.0149(7) -0.0172(8) -0.0039(6)
C17 0.0379(8) 0.0505(8) 0.0515(8) -0.0089(7) -0.0104(7) 0.0051(7)
C18 0.0455(9) 0.0646(10) 0.0477(8) -0.0164(8) -0.0222(7) 0.0009(7)
C19 0.0402(8) 0.0517(8) 0.0412(7) -0.0179(7) -0.0113(6) -0.0064(6)
C20 0.0751(14) 0.0545(10) 0.1034(16) -0.0150(10) -0.0250(12) 0.0192(10)
N1 0.0308(7) 0.0912(11) 0.0429(7) -0.0141(7) -0.0023(6) -0.0193(7)
N2 0.0572(9) 0.0925(11) 0.0472(8) -0.0284(8) 0.0044(7) -0.0316(7)
O1 0.0353(6) 0.0801(8) 0.0527(6) -0.0193(6) -0.0039(5) -0.0101(6)
O2 0.0403(6) 0.0604(6) 0.0357(5) -0.0130(5) 0.0036(4) -0.0076(4)
O3 0.0319(5) 0.0684(7) 0.0334(5) -0.0147(5) -0.0026(4) -0.0144(4)
O4 0.0689(9) 0.0603(7) 0.0882(9) -0.0144(6) -0.0377(7) 0.0201(6)
C21 0.0617(13) 0.0648(11) 0.0844(14) -0.0198(10) -0.0065(11) -0.0153(10)
C22 0.0723(17) 0.126(2) 0.137(3) -0.0156(16) 0.0149(16) -0.0281(19)
O5 0.0846(12) 0.1625(17) 0.0870(11) -0.0550(12) 0.0017(9) -0.0599(11)
O6 0.0784(12) 0.1447(16) 0.0913(12) -0.0462(11) -0.0156(10) -0.0361(11)

loop_
_atom_type_symbol
_atom_type_description
_atom_type_scat_dispersion_real
_atom_type_scat_dispersion_imag
_atom_type_scat_source
C C 0.0033 0.0016 'International Tables Vol C Tables 4.2.6.8 and 6.1.1.4'
H H 0.0000 0.0000 'International Tables Vol C Tables 4.2.6.8 and 6.1.1.4'
N N 0.0061 0.0033 'International Tables Vol C Tables 4.2.6.8 and 6.1.1.4'
O O 0.0106 0.0060 'International Tables Vol C Tables 4.2.6.8 and 6.1.1.4'

loop_
_geom_angle_atom_site_label_1
_geom_angle_atom_site_label_2
_geom_angle_atom_site_label_3
_geom_angle_site_symmetry_1
_geom_angle_site_symmetry_3
_geom_angle
_geom_angle_publ_flag
O1 C1 C2 . . 125.22(13) ?
O1 C1 O2 . . 116.85(13) ?
O2 C1 C2 . . 117.93(12) ?
C1 C2 C12 . . 118.49(12) ?
C3 C2 C1 . . 119.38(12) ?
C3 C2 C12 . . 122.09(12) ?
C2 C3 C4 . . 122.65(13) ?
C2 C3 O3 . . 123.72(11) ?
O3 C3 C4 . . 113.62(12) ?
C5 C4 C3 . . 116.32(13) ?
C5 C4 C6 . . 119.71(13) ?
C6 C4 C3 . . 123.98(14) ?
C4 C5 C9 . . 120.82(15) ?
O2 C5 C4 . . 121.65(12) ?
O2 C5 C9 . . 117.52(14) ?
C4 C6 H4 . . 120.5 ?
C7 C6 C4 . . 119.07(16) ?
C7 C6 H4 . . 120.5 ?
C6 C7 H3 . . 119.7 ?
C6 C7 C8 . . 120.64(17) ?
C8 C7 H3 . . 119.7 ?
C7 C8 H2 . . 119.4 ?
C9 C8 C7 . . 121.17(15) ?
C9 C8 H2 . . 119.4 ?
C5 C9 H1 . . 120.7 ?
C8 C9 C5 . . 118.59(17) ?
C8 C9 H1 . . 120.7 ?
C11 C10 O3 . . 121.49(12) ?
N1 C10 C11 . . 129.17(13) ?
N1 C10 O3 . . 109.34(12) ?
C10 C11 C12 . . 123.19(11) ?
C10 C11 C13 . . 118.66(12) ?
C13 C11 C12 . . 117.94(12) ?
C2 C12 C11 . . 107.92(10) ?
C2 C12 H5 . . 108.6 ?
C2 C12 C14 . . 111.51(10) ?
C11 C12 H5 . . 108.6 ?
C11 C12 C14 . . 111.56(10) ?
C14 C12 H5 . . 108.6 ?
N2 C13 C11 . . 178.91(16) ?
C15 C14 C12 . . 120.49(12) ?
C15 C14 C19 . . 118.23(13) ?
C19 C14 C12 . . 121.21(12) ?
C14 C15 H6 . . 119.2 ?
C14 C15 C16 . . 121.51(13) ?
C16 C15 H6 . . 119.2 ?
C15 C16 H7 . . 120.2 ?
C17 C16 C15 . . 119.55(14) ?
C17 C16 H7 . . 120.2 ?
C16 C17 C18 . . 119.60(14) ?
O4 C17 C16 . . 124.86(15) ?
O4 C17 C18 . . 115.54(14) ?
C17 C18 H8 . . 119.8 ?
C19 C18 C17 . . 120.42(13) ?
C19 C18 H8 . . 119.8 ?
C14 C19 H9 . . 119.7 ?
C18 C19 C14 . . 120.67(13) ?
C18 C19 H9 . . 119.7 ?
H12 C20 H13 . . 109.5 ?
H12 C20 H14 . . 109.5 ?
H13 C20 H14 . . 109.5 ?
O4 C20 H12 . . 109.5 ?
O4 C20 H13 . . 109.5 ?
O4 C20 H14 . . 109.5 ?
C10 N1 H11 . . 122.0(16) ?
C10 N1 H10 . . 117.6(14) ?
H11 N1 H10 . . 120(2) ?
C5 O2 C1 . . 121.99(11) ?
C3 O3 C10 . . 118.34(11) ?
C17 O4 C20 . . 118.28(15) ?
O5 C21 C22 . . 123.0(2) ?
O5 C21 O6 . . 121.7(2) ?
O6 C21 C22 . . 115.3(2) ?
C21 C22 H16 . . 109.5 ?
C21 C22 H17 . . 109.5 ?
C21 C22 H18 . . 109.5 ?
H17 C22 H16 . . 109.5 ?
H18 C22 H16 . . 109.5 ?
H18 C22 H17 . . 109.5 ?
C21 O6 H15 . . 108.3(19) ?

loop_
_geom_bond_atom_site_label_1
_geom_bond_atom_site_label_2
_geom_bond_site_symmetry_2
_geom_bond_distance
_geom_bond_publ_flag
C2 C1 . 1.4459(19) ?
C2 C3 . 1.3435(19) ?
C3 C4 . 1.4439(18) ?
C4 C6 . 1.396(2) ?
C5 C4 . 1.387(2) ?
C5 C9 . 1.389(2) ?
C6 H4 . 0.9300 ?
C7 C6 . 1.377(2) ?
C7 H3 . 0.9300 ?
C8 C7 . 1.378(3) ?
C8 H2 . 0.9300 ?
C9 C8 . 1.374(3) ?
C9 H1 . 0.9300 ?
C11 C10 . 1.3529(19) ?
C11 C13 . 1.4161(18) ?
C12 C2 . 1.5075(17) ?
C12 C11 . 1.5165(18) ?
C12 H5 . 0.9800 ?
C14 C12 . 1.5253(18) ?
C14 C15 . 1.380(2) ?
C15 H6 . 0.9300 ?
C15 C16 . 1.385(2) ?
C16 H7 . 0.9300 ?
C17 C16 . 1.375(2) ?
C17 C18 . 1.381(2) ?
C18 H8 . 0.9300 ?
C18 C19 . 1.380(2) ?
C19 C14 . 1.3834(19) ?
C19 H9 . 0.9300 ?
C20 H12 . 0.9600 ?
C20 H13 . 0.9600 ?
C20 H14 . 0.9600 ?
N1 C10 . 1.3339(19) ?
N1 H11 . 0.85(2) ?
N1 H10 . 0.81(2) ?
N2 C13 . 1.1416(18) ?
O1 C1 . 1.2072(17) ?
O2 C1 . 1.3776(17) ?
O2 C5 . 1.3753(18) ?
O3 C3 . 1.3608(16) ?
O3 C10 . 1.3718(15) ?
O4 C17 . 1.3691(18) ?
O4 C20 . 1.414(2) ?
C22 C21 . 1.488(3) ?
C22 H16 . 0.9600 ?
C22 H17 . 0.9600 ?
C22 H18 . 0.9600 ?
O5 C21 . 1.197(3) ?
O6 C21 . 1.284(3) ?
O6 H15 . 1.00(4) ?

loop_
_geom_hbond_atom_site_label_D
_geom_hbond_atom_site_label_H
_geom_hbond_atom_site_label_A
_geom_hbond_site_symmetry_A
_geom_hbond_distance_DH
_geom_hbond_distance_HA
_geom_hbond_distance_DA
_geom_hbond_angle_DHA
N1 H11 N2 2_756 0.85(2) 2.22(2) 3.062(2) 172(2)
N1 H10 O1 1_655 0.81(2) 2.31(2) 3.111(2) 168(2)
O6 H15 O5 2_667 1.00(4) 1.67(4) 2.664(3) 172(3)
C15 H6 O5 1_555 0.93 2.39 3.251(2) 154

loop_
_geom_torsion_atom_site_label_1
_geom_torsion_atom_site_label_2
_geom_torsion_atom_site_label_3
_geom_torsion_atom_site_label_4
_geom_torsion_site_symmetry_1
_geom_torsion_site_symmetry_2
_geom_torsion_site_symmetry_3
_geom_torsion_site_symmetry_4
_geom_torsion
_geom_torsion_publ_flag
C1 C2 C3 C4 . . . . -2.4(2) ?
C1 C2 C3 O3 . . . . 178.15(12) ?
C1 O2 C5 C4 . . . . -1.4(2) ?
C1 O2 C5 C9 . . . . 179.66(13) ?
C2 C3 C4 C5 . . . . 0.2(2) ?
C2 C3 C4 C6 . . . . -179.69(13) ?
C2 C12 C11 C10 . . . . -18.04(17) ?
C2 C12 C11 C13 . . . . 167.21(11) ?
C3 C2 C1 O1 . . . . -176.40(14) ?
C3 C2 C1 O2 . . . . 2.84(19) ?
C3 C4 C6 C7 . . . . 179.99(14) ?
C3 O3 C10 C11 . . . . 8.62(19) ?
C3 O3 C10 N1 . . . . -171.14(12) ?
C4 C5 C9 C8 . . . . -0.7(2) ?
C5 C4 C6 C7 . . . . 0.2(2) ?
C5 C9 C8 C7 . . . . 0.0(3) ?
C5 O2 C1 C2 . . . . -0.99(19) ?
C5 O2 C1 O1 . . . . 178.31(12) ?
C8 C7 C6 C4 . . . . -0.8(3) ?
C9 C5 C4 C3 . . . . -179.26(12) ?
C9 C5 C4 C6 . . . . 0.6(2) ?
C9 C8 C7 C6 . . . . 0.8(3) ?
C10 O3 C3 C2 . . . . -10.0(2) ?
C10 O3 C3 C4 . . . . 170.56(11) ?
C11 C12 C2 C1 . . . . -165.55(11) ?
C11 C12 C2 C3 . . . . 16.70(17) ?
C12 C2 C1 O1 . . . . 5.8(2) ?
C12 C2 C1 O2 . . . . -174.98(11) ?
C12 C2 C3 C4 . . . . 175.29(11) ?
C12 C2 C3 O3 . . . . -4.1(2) ?
C12 C11 C10 N1 . . . . -173.68(14) ?
C12 C11 C10 O3 . . . . 6.6(2) ?
C12 C14 C15 C16 . . . . 178.31(14) ?
C13 C11 C10 N1 . . . . 1.0(2) ?
C13 C11 C10 O3 . . . . -178.68(12) ?
C14 C12 C2 C1 . . . . 71.60(15) ?
C14 C12 C2 C3 . . . . -106.15(14) ?
C14 C12 C11 C10 . . . . 104.78(14) ?
C14 C12 C11 C13 . . . . -69.97(15) ?
C14 C15 C16 C17 . . . . -0.2(3) ?
C15 C14 C12 C2 . . . . 47.04(17) ?
C15 C14 C12 C11 . . . . -73.70(16) ?
C16 C17 C18 C19 . . . . 1.2(3) ?
C17 C18 C19 C14 . . . . -0.1(2) ?
C18 C17 C16 C15 . . . . -1.0(3) ?
C18 C19 C14 C12 . . . . -178.09(13) ?
C18 C19 C14 C15 . . . . -1.0(2) ?
C19 C14 C12 C2 . . . . -135.97(13) ?
C19 C14 C12 C11 . . . . 103.28(14) ?
C19 C14 C15 C16 . . . . 1.2(2) ?
C20 O4 C17 C16 . . . . -5.0(3) ?
C20 O4 C17 C18 . . . . 175.46(17) ?
O2 C5 C4 C3 . . . . 1.79(19) ?
O2 C5 C4 C6 . . . . -178.36(13) ?
O2 C5 C9 C8 . . . . 178.34(14) ?
O3 C3 C4 C5 . . . . 179.61(12) ?
O3 C3 C4 C6 . . . . -0.2(2) ?
O4 C17 C16 C15 . . . . 179.48(15) ?
O4 C17 C18 C19 . . . . -179.25(14) ?
